data_4339018
loop_
_publ_author_name
'Kim, Do Young'
'Yang, Yu'
'Abelson, John R.'
'Girolami, Gregory S.'

_publ_section_title
;
 Volatile magnesium octahydrotriborate complexes as potential CVD
 precursors to MgB2. Synthesis and characterization of Mg(B3H8)2 and its
 etherates.
;
_journal_issue 22
_journal_name_full 'Inorganic chemistry'
_journal_page_first 9060
_journal_page_last 9066
_journal_paper_doi 10.1021/ic701037t
_journal_volume 46
_journal_year 2007
_chemical_formula_moiety 'C14 H18 Mg O'
_chemical_formula_sum 'C14 H18 Mg O'
_chemical_formula_weight 226.59
_chemical_name_common bis(cyclopentadienyl)(tetrahydrofuran)magnesium
_space_group_IT_number 15
_symmetry_cell_setting monoclinic
_symmetry_Int_Tables_number 15
_symmetry_space_group_name_Hall '-C 2yc'
_symmetry_space_group_name_H-M 'C 1 2/c 1'
_atom_sites_solution_hydrogens geom
_atom_sites_solution_primary direct
_atom_sites_solution_secondary difmap
_audit_creation_method SHELXL-97
_cell_angle_alpha 90.00
_cell_angle_beta 116.721(19)
_cell_angle_gamma 90.00
_cell_formula_units_Z 4
_cell_length_a 12.414(16)
_cell_length_b 9.855(12)
_cell_length_c 11.556(14)
_cell_measurement_temperature 193(2)
_cell_volume 1263(3)
_computing_structure_refinement 'SHELXL-97 (Sheldrick, 1997)'
_computing_structure_solution 'SHELXS-97 (Sheldrick, 1990)'
_diffrn_ambient_temperature 193(2)
_diffrn_measured_fraction_theta_full 0.998
_diffrn_measured_fraction_theta_max 0.998
_diffrn_radiation_monochromator graphite
_diffrn_radiation_type MoK\a
_diffrn_radiation_wavelength 0.71073
_diffrn_reflns_av_R_equivalents 0.4047
_diffrn_reflns_av_sigmaI/netI 0.2416
_diffrn_reflns_limit_h_max 14
_diffrn_reflns_limit_h_min -14
_diffrn_reflns_limit_k_max 11
_diffrn_reflns_limit_k_min -11
_diffrn_reflns_limit_l_max 13
_diffrn_reflns_limit_l_min -13
_diffrn_reflns_number 6392
_diffrn_reflns_theta_full 25.37
_diffrn_reflns_theta_max 25.37
_diffrn_reflns_theta_min 2.77
_diffrn_source 'fine-focus sealed tube'
_diffrn_standards_decay_% 0
_exptl_absorpt_coefficient_mu 0.117
_exptl_absorpt_correction_T_max 0.995
_exptl_absorpt_correction_T_min 0.972
_exptl_absorpt_correction_type integration
_exptl_crystal_colour colorless
_exptl_crystal_density_diffrn 1.192
_exptl_crystal_density_method 'not measured'
_exptl_crystal_F_000 488
_exptl_crystal_size_max 0.26
_exptl_crystal_size_mid 0.15
_exptl_crystal_size_min 0.04
_refine_diff_density_max 0.412
_refine_diff_density_min -0.377
_refine_diff_density_rms 0.107
_refine_ls_extinction_method none
_refine_ls_goodness_of_fit_ref 0.894
_refine_ls_hydrogen_treatment mixed
_refine_ls_matrix_type full
_refine_ls_number_parameters 101
_refine_ls_number_reflns 1161
_refine_ls_number_restraints 16
_refine_ls_restrained_S_all 0.887
_refine_ls_R_factor_all 0.1944
_refine_ls_R_factor_gt 0.0824
_refine_ls_shift/su_max 0.002
_refine_ls_shift/su_mean 0.000
_refine_ls_structure_factor_coef Fsqd
_refine_ls_weighting_details 'calc w=1/[\s^2^(Fo^2^)+(0.0530P)^2^+0.0000P] where P=(Fo^2^+2Fc^2^)/3'
_refine_ls_weighting_scheme calc
_refine_ls_wR_factor_gt 0.1637
_refine_ls_wR_factor_ref 0.2045
_reflns_number_gt 487
_reflns_number_total 1161
_reflns_threshold_expression >2sigma(I)
_cod_data_source_file ic701037t-file004.cif
_cod_data_source_block f01zface
_cod_original_sg_symbol_H-M 'C 2/c'
_cod_database_code 4339018

loop_
_symmetry_equiv_pos_as_xyz
'x, y, z'
'-x, y, -z+1/2'
'x+1/2, y+1/2, z'
'-x+1/2, y+1/2, -z+1/2'
'-x, -y, -z'
'x, -y, z-1/2'
'-x+1/2, -y+1/2, -z'
'x+1/2, -y+1/2, z-1/2'

loop_
_atom_site_label
_atom_site_type_symbol
_atom_site_fract_x
_atom_site_fract_y
_atom_site_fract_z
_atom_site_U_iso_or_equiv
_atom_site_adp_type
_atom_site_occupancy
_atom_site_symmetry_multiplicity
_atom_site_calc_flag
_atom_site_refinement_flags
Mg1 Mg 0.0000 0.1431(2) 0.2500 0.0344(8) Uani 1 2 d S
C1 C 0.2155(5) 0.1733(6) 0.3144(5) 0.0446(15) Uani 1 1 d D
H1 H 0.245(5) 0.264(3) 0.334(4) 0.054 Uiso 1 1 d D
C2 C 0.2058(5) 0.0692(6) 0.3902(4) 0.0446(15) Uani 1 1 d D
H2 H 0.242(4) 0.091(5) 0.480(3) 0.054 Uiso 1 1 d D
C3 C 0.1494(5) -0.0440(6) 0.3115(4) 0.0444(16) Uani 1 1 d D
H3 H 0.133(5) -0.131(3) 0.337(4) 0.053 Uiso 1 1 d D
C4 C 0.1207(5) -0.0057(7) 0.1826(4) 0.0455(16) Uani 1 1 d D
H4 H 0.080(4) -0.064(4) 0.109(3) 0.055 Uiso 1 1 d D
C5 C 0.1622(5) 0.1280(6) 0.1832(5) 0.0455(16) Uani 1 1 d D
H5 H 0.167(5) 0.183(4) 0.117(4) 0.055 Uiso 1 1 d D
O1 O 0.0000 0.3554(5) 0.2500 0.0392(14) Uani 1 2 d S
C6 C 0.0267(5) 0.4448(6) 0.1627(5) 0.0422(16) Uani 1 1 d D
H6A H -0.023(4) 0.400(4) 0.076(3) 0.051 Uiso 1 1 d D
H6B H 0.115(2) 0.447(5) 0.182(4) 0.051 Uiso 1 1 d D
C7 C -0.0126(5) 0.5855(6) 0.1773(4) 0.0400(15) Uani 1 1 d D
H7A H -0.101(2) 0.606(5) 0.124(4) 0.048 Uiso 1 1 d D
H7B H 0.035(4) 0.658(4) 0.157(4) 0.048 Uiso 1 1 d D

loop_
_atom_site_aniso_label
_atom_site_aniso_U_11
_atom_site_aniso_U_22
_atom_site_aniso_U_33
_atom_site_aniso_U_23
_atom_site_aniso_U_13
_atom_site_aniso_U_12
Mg1 0.0375(17) 0.0437(17) 0.0160(12) 0.000 0.0068(11) 0.000
C1 0.039(4) 0.044(4) 0.045(3) -0.012(3) 0.015(3) -0.006(3)
C2 0.040(4) 0.067(4) 0.021(2) -0.003(3) 0.009(3) 0.001(3)
C3 0.050(4) 0.044(4) 0.035(3) 0.007(3) 0.015(3) -0.002(3)
C4 0.041(4) 0.065(4) 0.025(3) -0.010(3) 0.010(3) 0.005(3)
C5 0.049(4) 0.058(4) 0.034(3) 0.012(3) 0.023(3) 0.014(3)
O1 0.049(4) 0.046(3) 0.028(2) 0.000 0.023(3) 0.000
C6 0.040(4) 0.061(4) 0.025(2) 0.001(3) 0.014(3) -0.002(3)
C7 0.049(4) 0.047(4) 0.021(2) 0.006(3) 0.013(3) 0.002(3)

loop_
_atom_type_symbol
_atom_type_description
_atom_type_scat_dispersion_real
_atom_type_scat_dispersion_imag
_atom_type_scat_source
C C 0.0033 0.0016 'International Tables Vol C Tables 4.2.6.8 and 6.1.1.4'
H H 0.0000 0.0000 'International Tables Vol C Tables 4.2.6.8 and 6.1.1.4'
O O 0.0106 0.0060 'International Tables Vol C Tables 4.2.6.8 and 6.1.1.4'
Mg Mg 0.0486 0.0363 'International Tables Vol C Tables 4.2.6.8 and 6.1.1.4'

loop_
_geom_angle_atom_site_label_1
_geom_angle_atom_site_label_2
_geom_angle_atom_site_label_3
_geom_angle
_geom_angle_site_symmetry_1
_geom_angle_site_symmetry_3
O1 Mg1 C2 107.36(15) . 2
O1 Mg1 C2 107.36(15) . .
C2 Mg1 C2 145.3(3) 2 .
O1 Mg1 C1 83.01(14) . .
C2 Mg1 C1 155.70(17) 2 .
C2 Mg1 C1 32.99(18) . .
O1 Mg1 C1 83.01(14) . 2
C2 Mg1 C1 32.99(18) 2 2
C2 Mg1 C1 155.70(17) . 2
C1 Mg1 C1 166.0(3) . 2
O1 Mg1 C4 126.58(16) . .
C2 Mg1 C4 102.5(2) 2 .
C2 Mg1 C4 55.08(18) . .
C1 Mg1 C4 55.4(2) . .
C1 Mg1 C4 135.5(2) 2 .
O1 Mg1 C4 126.58(16) . 2
C2 Mg1 C4 55.08(18) 2 2
C2 Mg1 C4 102.5(2) . 2
C1 Mg1 C4 135.5(2) . 2
C1 Mg1 C4 55.4(2) 2 2
C4 Mg1 C4 106.8(3) . 2
O1 Mg1 C5 93.46(15) . 2
C2 Mg1 C5 55.34(19) 2 2
C2 Mg1 C5 122.2(2) . 2
C1 Mg1 C5 147.79(17) . 2
C1 Mg1 C5 33.76(18) 2 2
C4 Mg1 C5 139.8(3) . 2
C4 Mg1 C5 33.36(18) 2 2
O1 Mg1 C5 93.46(15) . .
C2 Mg1 C5 122.2(2) 2 .
C2 Mg1 C5 55.34(19) . .
C1 Mg1 C5 33.76(18) . .
C1 Mg1 C5 147.79(17) 2 .
C4 Mg1 C5 33.36(18) . .
C4 Mg1 C5 139.8(3) 2 .
C5 Mg1 C5 173.1(3) 2 .
O1 Mg1 C3 137.99(15) . 2
C2 Mg1 C3 33.28(17) 2 2
C2 Mg1 C3 113.1(2) . 2
C1 Mg1 C3 138.6(2) . 2
C1 Mg1 C3 55.3(2) 2 2
C4 Mg1 C3 87.1(2) . 2
C4 Mg1 C3 33.35(16) 2 2
C5 Mg1 C3 55.53(19) 2 2
C5 Mg1 C3 118.4(2) . 2
O1 Mg1 C3 137.99(15) . .
C2 Mg1 C3 113.1(2) 2 .
C2 Mg1 C3 33.28(17) . .
C1 Mg1 C3 55.3(2) . .
C1 Mg1 C3 138.6(2) 2 .
C4 Mg1 C3 33.35(16) . .
C4 Mg1 C3 87.1(2) 2 .
C5 Mg1 C3 118.4(2) 2 .
C5 Mg1 C3 55.53(19) . .
C3 Mg1 C3 84.0(3) 2 .
C2 C1 C5 107.9(5) . .
C2 C1 Mg1 73.1(3) . .
C5 C1 Mg1 73.6(3) . .
C2 C1 H1 133(3) . .
C5 C1 H1 119(3) . .
Mg1 C1 H1 116(3) . .
C1 C2 C3 109.7(4) . .
C1 C2 Mg1 73.9(3) . .
C3 C2 Mg1 74.9(3) . .
C1 C2 H2 113(3) . .
C3 C2 H2 137(3) . .
Mg1 C2 H2 120(3) . .
C2 C3 C4 106.5(5) . .
C2 C3 Mg1 71.8(3) . .
C4 C3 Mg1 72.5(3) . .
C2 C3 H3 128(3) . .
C4 C3 H3 125(3) . .
Mg1 C3 H3 121(3) . .
C5 C4 C3 108.9(4) . .
C5 C4 Mg1 73.5(3) . .
C3 C4 Mg1 74.2(3) . .
C5 C4 H4 127(3) . .
C3 C4 H4 124(3) . .
Mg1 C4 H4 119(3) . .
C4 C5 C1 106.9(4) . .
C4 C5 Mg1 73.2(3) . .
C1 C5 Mg1 72.6(3) . .
C4 C5 H5 133(3) . .
C1 C5 H5 120(3) . .
Mg1 C5 H5 124(3) . .
C6 O1 C6 107.2(5) 2 .
C6 O1 Mg1 126.4(3) 2 .
C6 O1 Mg1 126.4(3) . .
O1 C6 C7 106.7(4) . .
O1 C6 H6A 101(3) . .
C7 C6 H6A 115(3) . .
O1 C6 H6B 114(3) . .
C7 C6 H6B 109(3) . .
H6A C6 H6B 110(4) . .
C6 C7 C7 101.6(3) . 2
C6 C7 H7A 116(3) . .
C7 C7 H7A 107(3) 2 .
C6 C7 H7B 112(3) . .
C7 C7 H7B 113(3) 2 .
H7A C7 H7B 107(4) . .

loop_
_geom_bond_atom_site_label_1
_geom_bond_atom_site_label_2
_geom_bond_distance
_geom_bond_site_symmetry_2
Mg1 O1 2.093(6) .
Mg1 C2 2.441(6) 2
Mg1 C2 2.441(6) .
Mg1 C1 2.451(7) .
Mg1 C1 2.451(7) 2
Mg1 C4 2.460(6) .
Mg1 C4 2.460(6) 2
Mg1 C5 2.464(6) 2
Mg1 C5 2.464(6) .
Mg1 C3 2.482(6) 2
Mg1 C3 2.482(6) .
C1 C2 1.389(7) .
C1 C5 1.427(7) .
C1 H1 0.96(2) .
C2 C3 1.410(7) .
C2 H2 0.96(2) .
C3 C4 1.418(7) .
C3 H3 0.96(2) .
C4 C5 1.413(8) .
C4 H4 0.96(2) .
C5 H5 0.96(2) .
O1 C6 1.484(6) 2
O1 C6 1.484(6) .
C6 C7 1.505(8) .
C6 H6A 1.01(2) .
C6 H6B 1.01(2) .
C7 C7 1.565(8) 2
C7 H7A 1.01(2) .
C7 H7B 1.01(2) .
